data_7015871
loop_
_publ_author_name
'Eckenhoff, William T.'
'Pintauer, Tomislav'

_publ_section_title
;
 Atom transfer radical addition (ATRA) catalyzed by copper complexes
 with tris[2-(dimethylamino)ethyl]amine (Me6TREN) ligand in the
 presence of free-radical diazo initiator AIBN.
;
_journal_issue 18
_journal_name_full 'Dalton transactions (Cambridge, England : 2003)'
_journal_page_first 4909
_journal_page_last 4917
_journal_paper_doi 10.1039/c1dt10189g
_journal_volume 40
_journal_year 2011
_chemical_formula_moiety 'C12 H30 Br Cu N4, Br'
_chemical_formula_sum 'C12 H30 Br2 Cu N4'
_chemical_formula_weight 453.76
_chemical_name_systematic
;
?
;
_space_group_IT_number 198
_symmetry_cell_setting cubic
_symmetry_space_group_name_Hall 'P 2ac 2ab 3'
_symmetry_space_group_name_H-M 'P 21 3'
_atom_sites_solution_hydrogens geom
_atom_sites_solution_primary direct
_atom_sites_solution_secondary difmap
_audit_creation_method SHELXL-97
_cell_angle_alpha 90.00
_cell_angle_beta 90.00
_cell_angle_gamma 90.00
_cell_formula_units_Z 4
_cell_length_a 12.0512(3)
_cell_length_b 12.0512(3)
_cell_length_c 12.0512(3)
_cell_measurement_reflns_used 8713
_cell_measurement_temperature 150(2)
_cell_measurement_theta_max 31.502
_cell_measurement_theta_min 2.39
_cell_volume 1750.21(8)
_computing_cell_refinement 'SAINT (Bruker, 1998)'
_computing_data_collection 'SMART (Bruker, 1998)'
_computing_data_reduction SAINT
_computing_molecular_graphics 'SHELXTL (Sheldrick, 2000)'
_computing_publication_material SHELXTL
_computing_structure_refinement 'SHELXL-97 (Sheldrick, 1997)'
_computing_structure_solution 'SHELXS-97 (Sheldrick, 1997)'
_diffrn_ambient_temperature 150(2)
_diffrn_measured_fraction_theta_full 0.986
_diffrn_measured_fraction_theta_max 0.986
_diffrn_measurement_device_type 'Bruker Smart ApexII'
_diffrn_measurement_method '\f and \w Scans'
_diffrn_radiation_monochromator graphite
_diffrn_radiation_source 'fine-focus sealed tube'
_diffrn_radiation_type MoK\a
_diffrn_radiation_wavelength 0.71073
_diffrn_reflns_av_R_equivalents 0.0353
_diffrn_reflns_av_sigmaI/netI 0.0245
_diffrn_reflns_limit_h_max 18
_diffrn_reflns_limit_h_min -17
_diffrn_reflns_limit_k_max 18
_diffrn_reflns_limit_k_min -17
_diffrn_reflns_limit_l_max 18
_diffrn_reflns_limit_l_min -18
_diffrn_reflns_number 23236
_diffrn_reflns_theta_full 32.94
_diffrn_reflns_theta_max 32.94
_diffrn_reflns_theta_min 2.39
_diffrn_standards_interval_count 0
_diffrn_standards_interval_time 0
_diffrn_standards_number 2153
_exptl_absorpt_coefficient_mu 5.808
_exptl_absorpt_correction_T_max 0.473
_exptl_absorpt_correction_T_min 0.244
_exptl_absorpt_correction_type multi-scan
_exptl_absorpt_process_details 'SADABS (Sheldrick, 2002)'
_exptl_crystal_colour green
_exptl_crystal_density_diffrn 1.722
_exptl_crystal_density_method 'not measured'
_exptl_crystal_description rhomboids
_exptl_crystal_F_000 916
_exptl_crystal_size_max 0.258
_exptl_crystal_size_mid 0.223
_exptl_crystal_size_min 0.129
_refine_diff_density_max 0.434
_refine_diff_density_min -0.177
_refine_diff_density_rms 0.059
_refine_ls_abs_structure_details 'Flack H D (1983), Acta Cryst. A39, 876-881'
_refine_ls_abs_structure_Flack 0.006(9)
_refine_ls_extinction_method none
_refine_ls_goodness_of_fit_ref 1.073
_refine_ls_hydrogen_treatment constr
_refine_ls_matrix_type full
_refine_ls_number_parameters 60
_refine_ls_number_reflns 2153
_refine_ls_number_restraints 0
_refine_ls_restrained_S_all 1.073
_refine_ls_R_factor_all 0.0227
_refine_ls_R_factor_gt 0.0185
_refine_ls_shift/su_max 0.002
_refine_ls_shift/su_mean 0.000
_refine_ls_structure_factor_coef Fsqd
_refine_ls_weighting_details 'calc w=1/[\s^2^(Fo^2^)+(0.0231P)^2^+0.0000P] where P=(Fo^2^+2Fc^2^)/3'
_refine_ls_weighting_scheme calc
_refine_ls_wR_factor_gt 0.0433
_refine_ls_wR_factor_ref 0.0443
_reflns_number_gt 1994
_reflns_number_total 2153
_reflns_threshold_expression >2sigma(I)
_cod_data_source_file c1dt10189g.txt
_cod_data_source_block '[Cu(Me6TREN)Br][Br]'
_cod_database_code 7015871

loop_
_symmetry_equiv_pos_as_xyz
'x, y, z'
'-x+1/2, -y, z+1/2'
'-x, y+1/2, -z+1/2'
'x+1/2, -y+1/2, -z'
'z, x, y'
'z+1/2, -x+1/2, -y'
'-z+1/2, -x, y+1/2'
'-z, x+1/2, -y+1/2'
'y, z, x'
'-y, z+1/2, -x+1/2'
'y+1/2, -z+1/2, -x'
'-y+1/2, -z, x+1/2'

loop_
_atom_site_label
_atom_site_type_symbol
_atom_site_fract_x
_atom_site_fract_y
_atom_site_fract_z
_atom_site_U_iso_or_equiv
_atom_site_adp_type
_atom_site_occupancy
_atom_site_symmetry_multiplicity
_atom_site_calc_flag
_atom_site_refinement_flags
_atom_site_disorder_assembly
_atom_site_disorder_group
Br1 Br 0.117707(12) 0.117707(12) 0.117707(12) 0.02311(6) Uani 1 3 d S . .
Cu1 Cu 0.232761(15) 0.232761(15) 0.232761(15) 0.01639(6) Uani 1 3 d S . .
C1 C 0.43121(13) 0.36419(13) 0.26614(14) 0.0227(3) Uani 1 1 d . . .
H1A H 0.4881 0.3077 0.2735 0.027 Uiso 1 1 calc R . .
H1B H 0.4605 0.4332 0.2954 0.027 Uiso 1 1 calc R . .
N2 N 0.34725(11) 0.27628(11) 0.10274(11) 0.0214(3) Uani 1 1 d . . .
C2 C 0.40151(14) 0.37884(14) 0.14480(13) 0.0237(3) Uani 1 1 d . . .
H2A H 0.3516 0.4414 0.1364 0.028 Uiso 1 1 calc R . .
H2B H 0.4681 0.3938 0.1021 0.028 Uiso 1 1 calc R . .
N1 N 0.33078(10) 0.33078(10) 0.33078(10) 0.0186(4) Uani 1 3 d S . .
C3 C 0.29758(16) 0.29887(14) -0.00706(14) 0.0289(3) Uani 1 1 d . . .
H3A H 0.2441 0.3576 -0.0004 0.043 Uiso 1 1 calc R . .
H3B H 0.2616 0.2331 -0.0340 0.043 Uiso 1 1 calc R . .
H3C H 0.3547 0.3206 -0.0581 0.043 Uiso 1 1 calc R . .
C4 C 0.43152(15) 0.18723(15) 0.08787(15) 0.0287(4) Uani 1 1 d . . .
H4A H 0.3956 0.1206 0.0631 0.043 Uiso 1 1 calc R . .
H4B H 0.4681 0.1735 0.1573 0.043 Uiso 1 1 calc R . .
H4C H 0.4851 0.2102 0.0336 0.043 Uiso 1 1 calc R . .
Br2 Br 0.683701(15) 0.183701(15) 0.316299(15) 0.02710(7) Uani 1 3 d S . .

loop_
_atom_site_aniso_label
_atom_site_aniso_U_11
_atom_site_aniso_U_22
_atom_site_aniso_U_33
_atom_site_aniso_U_23
_atom_site_aniso_U_13
_atom_site_aniso_U_12
Br1 0.02311(6) 0.02311(6) 0.02311(6) -0.00332(5) -0.00332(5) -0.00332(5)
Cu1 0.01639(6) 0.01639(6) 0.01639(6) -0.00039(6) -0.00039(6) -0.00039(6)
C1 0.0198(6) 0.0226(7) 0.0255(7) -0.0021(6) 0.0014(6) -0.0051(5)
N2 0.0244(6) 0.0190(6) 0.0207(6) 0.0001(5) 0.0039(5) -0.0036(5)
C2 0.0264(8) 0.0196(7) 0.0251(7) -0.0005(6) 0.0054(6) -0.0045(6)
N1 0.0186(4) 0.0186(4) 0.0186(4) -0.0011(4) -0.0011(4) -0.0011(4)
C3 0.0368(9) 0.0301(8) 0.0197(7) 0.0032(6) 0.0022(6) -0.0048(7)
C4 0.0306(8) 0.0244(7) 0.0309(8) -0.0047(7) 0.0089(7) -0.0002(7)
Br2 0.02710(7) 0.02710(7) 0.02710(7) -0.00204(7) -0.00204(7) 0.00204(7)

loop_
_atom_type_symbol
_atom_type_description
_atom_type_scat_dispersion_real
_atom_type_scat_dispersion_imag
_atom_type_scat_source
C C 0.0033 0.0016 'International Tables Vol C Tables 4.2.6.8 and 6.1.1.4'
H H 0.0000 0.0000 'International Tables Vol C Tables 4.2.6.8 and 6.1.1.4'
N N 0.0061 0.0033 'International Tables Vol C Tables 4.2.6.8 and 6.1.1.4'
Cu Cu 0.3201 1.2651 'International Tables Vol C Tables 4.2.6.8 and 6.1.1.4'
Br Br -0.2901 2.4595 'International Tables Vol C Tables 4.2.6.8 and 6.1.1.4'

loop_
_geom_angle_atom_site_label_1
_geom_angle_atom_site_label_2
_geom_angle_atom_site_label_3
_geom_angle
_geom_angle_site_symmetry_1
_geom_angle_site_symmetry_3
_geom_angle_publ_flag
N1 Cu1 N2 84.81(4) . 9 ?
N1 Cu1 N2 84.81(4) . 5 ?
N2 Cu1 N2 119.192(11) 9 5 ?
N1 Cu1 N2 84.81(4) . . ?
N2 Cu1 N2 119.191(11) 9 . ?
N2 Cu1 N2 119.191(11) 5 . ?
N1 Cu1 Br1 180.00(4) . . ?
N2 Cu1 Br1 95.19(4) 9 . ?
N2 Cu1 Br1 95.19(4) 5 . ?
N2 Cu1 Br1 95.19(4) . . ?
N1 C1 C2 110.06(13) . . ?
N1 C1 H1A 109.6 . . ?
C2 C1 H1A 109.6 . . ?
N1 C1 H1B 109.6 . . ?
C2 C1 H1B 109.6 . . ?
H1A C1 H1B 108.2 . . ?
C3 N2 C2 109.28(13) . . ?
C3 N2 C4 107.55(13) . . ?
C2 N2 C4 109.89(13) . . ?
C3 N2 Cu1 115.92(10) . . ?
C2 N2 Cu1 103.66(9) . . ?
C4 N2 Cu1 110.45(10) . . ?
N2 C2 C1 109.62(13) . . ?
N2 C2 H2A 109.7 . . ?
C1 C2 H2A 109.7 . . ?
N2 C2 H2B 109.7 . . ?
C1 C2 H2B 109.7 . . ?
H2A C2 H2B 108.2 . . ?
C1 N1 C1 110.14(9) . 9 ?
C1 N1 C1 110.14(9) . 5 ?
C1 N1 C1 110.14(9) 9 5 ?
C1 N1 Cu1 108.79(10) . . ?
C1 N1 Cu1 108.79(10) 9 . ?
C1 N1 Cu1 108.79(10) 5 . ?
N2 C3 H3A 109.5 . . ?
N2 C3 H3B 109.5 . . ?
H3A C3 H3B 109.5 . . ?
N2 C3 H3C 109.5 . . ?
H3A C3 H3C 109.5 . . ?
H3B C3 H3C 109.5 . . ?
N2 C4 H4A 109.5 . . ?
N2 C4 H4B 109.5 . . ?
H4A C4 H4B 109.5 . . ?
N2 C4 H4C 109.5 . . ?
H4A C4 H4C 109.5 . . ?
H4B C4 H4C 109.5 . . ?

loop_
_geom_bond_atom_site_label_1
_geom_bond_atom_site_label_2
_geom_bond_distance
_geom_bond_site_symmetry_2
_geom_bond_publ_flag
Br1 Cu1 2.4016(4) . ?
Cu1 N1 2.046(2) . ?
Cu1 N2 2.1527(13) 9 ?
Cu1 N2 2.1527(13) 5 ?
Cu1 N2 2.1527(13) . ?
C1 N1 1.4946(16) . ?
C1 C2 1.516(2) . ?
C1 H1A 0.9700 . ?
C1 H1B 0.9700 . ?
N2 C3 1.478(2) . ?
N2 C2 1.487(2) . ?
N2 C4 1.488(2) . ?
C2 H2A 0.9700 . ?
C2 H2B 0.9700 . ?
N1 C1 1.4946(16) 9 ?
N1 C1 1.4946(16) 5 ?
C3 H3A 0.9600 . ?
C3 H3B 0.9600 . ?
C3 H3C 0.9600 . ?
C4 H4A 0.9600 . ?
C4 H4B 0.9600 . ?
C4 H4C 0.9600 . ?
